data_1574876
loop_
_publ_author_name
'Davidson, Daniel J.'
'Sansom, Geraud N.'
'Miles-Barrett, Daniel M'
'Cordes, David B.'
'Slawin, Alexandra M. Z.'
'Montgomery, James R. D.'
'Lebl, Tomas'
'Connor, Ann'
'Danby, Andrew M.'
'Gronnow, Mark J.'
'Parry, Neil J.'
'Hosking, Sarah L.'
'Grainger, David S.'
'Westwood, Nicholas J.'

_publ_section_title
;
 Organosolv processing of Sitka spruce sawdust: large scale preparation of
 native-like lignin and lignin<sup>OX</sup> for valorisation.
;
_journal_issue 0
_journal_name_full 'Faraday discussions'
_journal_page_first 98
_journal_page_last 122
_journal_paper_doi 10.1039/d5fd00074b
_journal_volume 263
_journal_year 2026
_chemical_formula_moiety 'C24 H24 O9'
_chemical_formula_sum 'C24 H24 O9'
_chemical_formula_weight 456.43
_space_group_crystal_system triclinic
_space_group_IT_number 2
_space_group_name_Hall '-P 1'
_space_group_name_H-M_alt 'P -1'
_atom_sites_solution_hydrogens geom
_atom_sites_solution_primary direct
_atom_sites_solution_secondary difmap
_audit_creation_date 2025-04-21
_audit_creation_method
;
Olex2 1.5
(compiled 2024.02.16 svn.r378c4104 for OlexSys, GUI svn.r6928)
;
_audit_update_record
;
2025-04-21 deposited with the CCDC.	2025-06-06 downloaded from the CCDC.
;
_cell_angle_alpha 78.835(11)
_cell_angle_beta 87.376(12)
_cell_angle_gamma 88.318(13)
_cell_formula_units_Z 2
_cell_length_a 9.885(2)
_cell_length_b 10.504(3)
_cell_length_c 10.763(3)
_cell_measurement_reflns_used 1661
_cell_measurement_temperature 173
_cell_measurement_theta_max 27.3
_cell_measurement_theta_min 2.0
_cell_volume 1095.0(5)
_computing_cell_refinement
;
CrystalClear-SM Expert 2.1 b45 (Rigaku, 2015)
;
_computing_data_collection
;
CrystalClear-SM Expert 2.1 b45 (Rigaku, 2015)
;
_computing_data_reduction
;
CrystalClear-SM Expert 2.1 b45 (Rigaku, 2015)
;
_computing_molecular_graphics 'Olex2 1.5 (Dolomanov et al., 2009)'
_computing_publication_material 'Olex2 1.5 (Dolomanov et al., 2009)'
_computing_structure_refinement 'SHELXL 2019/3 (Sheldrick, 2015)'
_computing_structure_solution 'SIR2011 (Burla, et al., 2012)'
_diffrn_ambient_temperature 173
_diffrn_detector 'hybrid photon counting detector'
_diffrn_detector_area_resol_mean 5.8140
_diffrn_detector_type 'Dectris PILATUS P200K'
_diffrn_measured_fraction_theta_full 0.988
_diffrn_measured_fraction_theta_max 0.987
_diffrn_measurement_details
;
scan:
	Number of images: 360
	           Slice: -100.0000 - 80.0000
	     Image width: 0.5000
	        Exp time: 10.0000
	   Rotation axis: Omega
	           Omega: 0.0000
	             Chi: 45.0000
	             Phi: 0.0000
	             XTD: 45.1120
	          2theta: -10.0143
scan:
	Number of images: 360
	           Slice: -100.0000 - 80.0000
	     Image width: 0.5000
	        Exp time: 10.0000
	   Rotation axis: Omega
	           Omega: 0.0000
	             Chi: 45.0000
	             Phi: 90.0000
	             XTD: 45.1120
	          2theta: -10.0143
scan:
	Number of images: 360
	           Slice: -100.0000 - 80.0000
	     Image width: 0.5000
	        Exp time: 10.0000
	   Rotation axis: Omega
	           Omega: 0.0000
	             Chi: 45.0000
	             Phi: 180.0000
	             XTD: 45.1120
	          2theta: -10.0143
;
_diffrn_measurement_device 'AFC10: Fixed \c 3 circle'
_diffrn_measurement_device_type 'Rigaku XtaLAB P200K'
_diffrn_measurement_method 'shutterless scans'
_diffrn_measurement_specimen_support Loop
_diffrn_orient_matrix_type d*Trek
_diffrn_orient_matrix_UB_11 0.013741
_diffrn_orient_matrix_UB_12 -0.097597
_diffrn_orient_matrix_UB_13 0.023363
_diffrn_orient_matrix_UB_21 -0.091158
_diffrn_orient_matrix_UB_22 -0.002778
_diffrn_orient_matrix_UB_23 0.033216
_diffrn_orient_matrix_UB_31 -0.013382
_diffrn_orient_matrix_UB_32 -0.019818
_diffrn_orient_matrix_UB_33 -0.091717
_diffrn_radiation_monochromator 'Rigaku Osmic Confocal Optical System'
_diffrn_radiation_probe x-ray
_diffrn_radiation_type 'Mo K\a'
_diffrn_radiation_wavelength 0.71073
_diffrn_reflns_av_R_equivalents 0.0525
_diffrn_reflns_av_unetI/netI 0.0510
_diffrn_reflns_Laue_measured_fraction_full 0.988
_diffrn_reflns_Laue_measured_fraction_max 0.987
_diffrn_reflns_limit_h_max 11
_diffrn_reflns_limit_h_min -11
_diffrn_reflns_limit_k_max 12
_diffrn_reflns_limit_k_min -12
_diffrn_reflns_limit_l_max 12
_diffrn_reflns_limit_l_min -12
_diffrn_reflns_number 13488
_diffrn_reflns_point_group_measured_fraction_full 0.988
_diffrn_reflns_point_group_measured_fraction_max 0.987
_diffrn_reflns_theta_full 25.242
_diffrn_reflns_theta_max 25.388
_diffrn_reflns_theta_min 1.930
_diffrn_source 'Rotating Anode'
_diffrn_source_current 66.0
_diffrn_source_power 3.0
_diffrn_source_type 'Rigaku FR-X'
_diffrn_source_voltage 45.0
_exptl_absorpt_coefficient_mu 0.106
_exptl_absorpt_correction_T_max 1.000
_exptl_absorpt_correction_T_min 0.877
_exptl_absorpt_correction_type multi-scan
_exptl_absorpt_process_details 'REQAB (Rigaku, 1998)'
_exptl_crystal_colour Colorless
_exptl_crystal_density_diffrn 1.384
_exptl_crystal_density_method 'not measured'
_exptl_crystal_description Prism
_exptl_crystal_F_000 480
_exptl_crystal_preparation Loop
_exptl_crystal_recrystallization_method 'Re-crystallisation from solvent: Dichloromethane/petroleum ether/diethyl ether'
_exptl_crystal_size_max 0.15
_exptl_crystal_size_mid 0.03
_exptl_crystal_size_min 0.03
_refine_diff_density_max 0.226
_refine_diff_density_min -0.259
_refine_diff_density_rms 0.054
_refine_ls_extinction_method none
_refine_ls_goodness_of_fit_ref 1.074
_refine_ls_hydrogen_treatment constr
_refine_ls_matrix_type full
_refine_ls_number_parameters 304
_refine_ls_number_reflns 3972
_refine_ls_number_restraints 0
_refine_ls_restrained_S_all 1.074
_refine_ls_R_factor_all 0.0888
_refine_ls_R_factor_gt 0.0522
_refine_ls_shift/su_max 0.000
_refine_ls_shift/su_mean 0.000
_refine_ls_structure_factor_coef Fsqd
_refine_ls_weighting_details 'w = 1/[\s^2^(Fo^2^)+(0.0627P)^2^+0.4007P] where P=(Fo^2^+2Fc^2^)/3'
_refine_ls_weighting_scheme calc
_refine_ls_wR_factor_gt 0.1218
_refine_ls_wR_factor_ref 0.1438
_reflns_Friedel_coverage 0.000
_reflns_number_gt 2691
_reflns_number_total 3972
_reflns_threshold_expression F^2^>2.0\s(F^2^)
_cod_data_source_file d5fd00074b2.cif
_cod_data_source_block 5
_cod_depositor_comments
;
The following automatic conversions were performed:

data item '_diffrn_radiation_probe' value 'X-ray' was changed to
'x-ray' in accordance with the
/home/data/users/saulius/crontab/automatic-downloads/rss-feeds/RSC/lib/dictionaries/cif_core.dic
dictionary named 'cif_core.dic' version 2.4.2 last updated on
2011-04-26.

data item '_exptl_absorpt_correction_type' value 'Multi-scan' was
changed to 'multi-scan' in accordance with the
/home/data/users/saulius/crontab/automatic-downloads/rss-feeds/RSC/lib/dictionaries/cif_core.dic
dictionary named 'cif_core.dic' version 2.4.2 last updated on
2011-04-26.

Automatic conversion script
Id: cif_fix_values 8170 2020-07-09 18:12:32Z antanas 

 Adding full bibliography for 1574876.cif.
;
_cod_original_sg_symbol_H-M P-1
_cod_database_code 1574876
_shelx_shelxl_version_number 2019/3
_shelx_space_group_comment
;
The symmetry employed for this shelxl refinement is uniquely defined
by the following loop, which should always be used as a source of
symmetry information in preference to the above space-group names.
They are only intended as comments.
;
_shelx_estimated_absorpt_t_max 0.997
_shelx_estimated_absorpt_t_min 0.984
_olex2_refinement_description
;
1. Fixed Uiso
 At 1.2 times of:
  All C(H) groups, All C(H,H,H) groups
2.a Aromatic/amide H refined with riding coordinates:
 C5(H5), C7(H7), C11(H11), C15(H15), C18(H18), C22(H22)
2.b Idealised Me refined as rotating group:
 C12(H12A,H12B,H12C), C13(H13A,H13B,H13C), C14(H14A,H14B,H14C), C23(H23A,H23B,
 H23C), C24(H24A,H24B,H24C), C25(H25A,H25B,H25C)
;

loop_
_space_group_symop_operation_xyz
'x, y, z'
'-x, -y, -z'

loop_
_atom_site_label
_atom_site_type_symbol
_atom_site_fract_x
_atom_site_fract_y
_atom_site_fract_z
_atom_site_U_iso_or_equiv
_atom_site_adp_type
_atom_site_occupancy
_atom_site_site_symmetry_order
_atom_site_calc_flag
_atom_site_refinement_flags_posn
_atom_site_refinement_flags_adp
_atom_site_refinement_flags_occupancy
_atom_site_disorder_assembly
_atom_site_disorder_group
O1 O 0.34398(17) 0.04267(15) 0.56820(15) 0.0347(4) Uani 1 1 d . . . . .
O8 O -0.08952(18) -0.04933(18) 0.22007(17) 0.0429(5) Uani 1 1 d . . . . .
O9 O -0.09023(18) 0.20923(18) 0.15408(17) 0.0429(5) Uani 1 1 d . . . . .
O10 O 0.0794(2) 0.35185(17) 0.25374(18) 0.0461(5) Uani 1 1 d . . . . .
O15 O 0.1696(2) -0.31815(18) 0.4928(2) 0.0550(6) Uani 1 1 d . . . . .
O16 O 0.5085(2) -0.35749(18) 0.70730(18) 0.0475(5) Uani 1 1 d . . . . .
O19 O 0.37483(18) -0.09621(16) 1.14729(16) 0.0387(5) Uani 1 1 d . . . . .
O20 O 0.56947(19) -0.24765(17) 1.25866(16) 0.0423(5) Uani 1 1 d . . . . .
O21 O 0.71594(18) -0.41105(17) 1.13934(17) 0.0427(5) Uani 1 1 d . . . . .
C2 C 0.2695(2) -0.0412(2) 0.5171(2) 0.0313(6) Uani 1 1 d . . . . .
C3 C 0.2989(2) -0.1667(2) 0.5779(2) 0.0311(6) Uani 1 1 d . . . . .
C4 C 0.3953(2) -0.1559(2) 0.6721(2) 0.0315(6) Uani 1 1 d . . . . .
C5 C 0.4181(3) -0.0282(2) 0.6617(2) 0.0350(6) Uani 1 1 d . . . . .
H5 H 0.477409 0.007220 0.712516 0.042 Uiso 1 1 calc R U . . .
C6 C 0.1785(2) 0.0229(2) 0.4207(2) 0.0319(6) Uani 1 1 d . . . . .
C7 C 0.0890(2) -0.0490(2) 0.3678(2) 0.0339(6) Uani 1 1 d . . . . .
H7 H 0.088557 -0.140770 0.392926 0.041 Uiso 1 1 calc R U . . .
C8 C 0.0006(2) 0.0131(3) 0.2785(2) 0.0343(6) Uani 1 1 d . . . . .
C9 C 0.0000(2) 0.1483(3) 0.2414(2) 0.0353(6) Uani 1 1 d . . . . .
C10 C 0.0883(3) 0.2202(2) 0.2957(2) 0.0361(6) Uani 1 1 d . . . . .
C11 C 0.1783(3) 0.1588(2) 0.3844(2) 0.0348(6) Uani 1 1 d . . . . .
H11 H 0.239415 0.208257 0.420395 0.042 Uiso 1 1 calc R U . . .
C12 C -0.0982(3) -0.1867(3) 0.2634(3) 0.0470(7) Uani 1 1 d . . . . .
H12A H -0.122880 -0.205201 0.354223 0.056 Uiso 1 1 calc R U . . .
H12B H -0.010290 -0.228113 0.248693 0.056 Uiso 1 1 calc R U . . .
H12C H -0.167234 -0.220911 0.216928 0.056 Uiso 1 1 calc R U . . .
C13 C -0.0362(3) 0.2234(3) 0.0277(2) 0.0434(7) Uani 1 1 d . . . . .
H13A H -0.011976 0.137667 0.009111 0.052 Uiso 1 1 calc R U . . .
H13B H 0.044831 0.276632 0.017858 0.052 Uiso 1 1 calc R U . . .
H13C H -0.104008 0.265637 -0.031167 0.052 Uiso 1 1 calc R U . . .
C14 C 0.1395(3) 0.4317(3) 0.3283(3) 0.0543(8) Uani 1 1 d . . . . .
H14A H 0.238078 0.418343 0.325445 0.065 Uiso 1 1 calc R U . . .
H14B H 0.104452 0.408610 0.416231 0.065 Uiso 1 1 calc R U . . .
H14C H 0.117390 0.523041 0.294520 0.065 Uiso 1 1 calc R U . . .
C15 C 0.2433(3) -0.2922(3) 0.5698(3) 0.0402(6) Uani 1 1 d . . . . .
H15 H 0.268908 -0.362882 0.634253 0.048 Uiso 1 1 calc R U . . .
C16 C 0.4681(2) -0.2639(2) 0.7526(2) 0.0333(6) Uani 1 1 d . . . . .
C17 C 0.4925(2) -0.2580(2) 0.8862(2) 0.0319(6) Uani 1 1 d . . . . .
C18 C 0.4158(2) -0.1751(2) 0.9502(2) 0.0313(6) Uani 1 1 d . . . . .
H18 H 0.347695 -0.119525 0.908044 0.038 Uiso 1 1 calc R U . . .
C19 C 0.4403(2) -0.1751(2) 1.0757(2) 0.0316(6) Uani 1 1 d . . . . .
C20 C 0.5399(3) -0.2571(2) 1.1382(2) 0.0333(6) Uani 1 1 d . . . . .
C21 C 0.6162(2) -0.3395(2) 1.0725(2) 0.0335(6) Uani 1 1 d . . . . .
C22 C 0.5914(2) -0.3406(2) 0.9481(2) 0.0335(6) Uani 1 1 d . . . . .
H22 H 0.641932 -0.397728 0.904310 0.040 Uiso 1 1 calc R U . . .
C23 C 0.2827(3) -0.0007(2) 1.0849(3) 0.0366(6) Uani 1 1 d . . . . .
H23A H 0.202188 -0.043163 1.063869 0.044 Uiso 1 1 calc R U . . .
H23B H 0.326546 0.047182 1.006989 0.044 Uiso 1 1 calc R U . . .
H23C H 0.255943 0.059718 1.141008 0.044 Uiso 1 1 calc R U . . .
C24 C 0.5175(5) -0.3433(4) 1.3568(3) 0.0879(14) Uani 1 1 d . . . . .
H24A H 0.555468 -0.428310 1.347363 0.105 Uiso 1 1 calc R U . . .
H24B H 0.418669 -0.343973 1.353274 0.105 Uiso 1 1 calc R U . . .
H24C H 0.542077 -0.324587 1.438531 0.105 Uiso 1 1 calc R U . . .
C25 C 0.7886(3) -0.5038(2) 1.0794(3) 0.0432(7) Uani 1 1 d . . . . .
H25A H 0.831450 -0.459414 0.999406 0.052 Uiso 1 1 calc R U . . .
H25B H 0.725734 -0.568181 1.062269 0.052 Uiso 1 1 calc R U . . .
H25C H 0.858350 -0.547399 1.135273 0.052 Uiso 1 1 calc R U . . .

loop_
_atom_site_aniso_label
_atom_site_aniso_U_11
_atom_site_aniso_U_22
_atom_site_aniso_U_33
_atom_site_aniso_U_23
_atom_site_aniso_U_13
_atom_site_aniso_U_12
O1 0.0409(10) 0.0289(9) 0.0354(10) -0.0076(8) -0.0082(8) 0.0007(8)
O8 0.0424(10) 0.0413(11) 0.0463(11) -0.0089(9) -0.0137(9) -0.0012(8)
O9 0.0427(11) 0.0457(11) 0.0387(11) -0.0046(9) -0.0077(8) 0.0124(9)
O10 0.0600(12) 0.0285(10) 0.0495(12) -0.0058(9) -0.0118(9) 0.0081(9)
O15 0.0654(13) 0.0346(11) 0.0687(14) -0.0130(10) -0.0296(11) -0.0013(9)
O16 0.0600(12) 0.0377(11) 0.0497(12) -0.0200(10) -0.0153(9) 0.0145(9)
O19 0.0455(11) 0.0343(10) 0.0369(10) -0.0095(8) -0.0041(8) 0.0101(8)
O20 0.0561(12) 0.0350(10) 0.0359(11) -0.0048(8) -0.0140(9) 0.0009(9)
O21 0.0474(11) 0.0346(10) 0.0472(11) -0.0094(9) -0.0155(9) 0.0120(8)
C2 0.0312(13) 0.0346(14) 0.0294(13) -0.0101(11) 0.0005(10) -0.0008(11)
C3 0.0318(13) 0.0302(14) 0.0328(14) -0.0103(11) -0.0018(10) 0.0042(10)
C4 0.0355(14) 0.0297(14) 0.0304(13) -0.0088(11) -0.0019(11) 0.0025(11)
C5 0.0379(14) 0.0344(15) 0.0341(14) -0.0090(12) -0.0088(11) 0.0033(11)
C6 0.0339(14) 0.0320(14) 0.0294(13) -0.0055(11) -0.0004(11) 0.0030(11)
C7 0.0344(14) 0.0315(14) 0.0351(14) -0.0050(11) -0.0007(11) 0.0024(11)
C8 0.0314(13) 0.0393(15) 0.0336(14) -0.0115(12) -0.0004(11) 0.0026(11)
C9 0.0331(14) 0.0389(15) 0.0325(14) -0.0050(12) -0.0017(11) 0.0080(11)
C10 0.0405(15) 0.0317(15) 0.0356(14) -0.0068(12) 0.0009(12) 0.0062(11)
C11 0.0374(14) 0.0323(15) 0.0350(14) -0.0072(12) -0.0033(11) 0.0036(11)
C12 0.0516(17) 0.0405(17) 0.0506(18) -0.0108(14) -0.0077(14) -0.0054(13)
C13 0.0505(17) 0.0417(16) 0.0381(16) -0.0065(13) -0.0093(13) 0.0015(13)
C14 0.065(2) 0.0298(15) 0.069(2) -0.0103(15) -0.0129(16) 0.0064(14)
C15 0.0458(16) 0.0305(14) 0.0449(16) -0.0066(12) -0.0121(13) 0.0017(12)
C16 0.0340(14) 0.0283(14) 0.0392(15) -0.0097(12) -0.0039(11) 0.0005(11)
C17 0.0333(13) 0.0259(13) 0.0372(14) -0.0074(11) -0.0053(11) 0.0000(11)
C18 0.0294(13) 0.0279(13) 0.0359(14) -0.0045(11) -0.0050(10) 0.0030(10)
C19 0.0331(13) 0.0251(13) 0.0371(14) -0.0074(11) 0.0001(11) -0.0017(10)
C20 0.0406(14) 0.0266(13) 0.0329(14) -0.0047(11) -0.0087(11) -0.0021(11)
C21 0.0347(14) 0.0231(13) 0.0413(15) -0.0013(11) -0.0104(11) 0.0033(11)
C22 0.0348(13) 0.0258(13) 0.0405(15) -0.0076(11) -0.0051(11) 0.0032(11)
C23 0.0341(14) 0.0317(14) 0.0447(15) -0.0099(12) -0.0016(11) 0.0054(11)
C24 0.166(4) 0.062(2) 0.0369(18) -0.0131(17) 0.016(2) -0.033(3)
C25 0.0451(16) 0.0281(14) 0.0558(18) -0.0060(13) -0.0116(13) 0.0102(12)

loop_
_atom_type_symbol
_atom_type_description
_atom_type_scat_dispersion_real
_atom_type_scat_dispersion_imag
_atom_type_scat_source
C C 0.0033 0.0016 'International Tables Vol C Tables 4.2.6.8 and 6.1.1.4'
H H 0.0000 0.0000 'International Tables Vol C Tables 4.2.6.8 and 6.1.1.4'
O O 0.0106 0.0060 'International Tables Vol C Tables 4.2.6.8 and 6.1.1.4'

loop_
_geom_angle_atom_site_label_1
_geom_angle_atom_site_label_2
_geom_angle_atom_site_label_3
_geom_angle
_geom_angle_site_symmetry_1
_geom_angle_site_symmetry_3
_geom_angle_publ_flag
C5 O1 C2 108.25(19) . . ?
C8 O8 C12 116.4(2) . . ?
C9 O9 C13 112.22(19) . . ?
C10 O10 C14 117.2(2) . . ?
C19 O19 C23 117.29(19) . . ?
C20 O20 C24 116.8(2) . . ?
C21 O21 C25 116.9(2) . . ?
O1 C2 C3 108.7(2) . . ?
O1 C2 C6 113.9(2) . . ?
C3 C2 C6 137.3(2) . . ?
C2 C3 C4 106.0(2) . . ?
C2 C3 C15 132.6(2) . . ?
C4 C3 C15 121.1(2) . . ?
C3 C4 C16 126.6(2) . . ?
C5 C4 C3 106.7(2) . . ?
C5 C4 C16 126.3(2) . . ?
O1 C5 H5 124.8 . . ?
C4 C5 O1 110.3(2) . . ?
C4 C5 H5 124.8 . . ?
C7 C6 C2 120.4(2) . . ?
C7 C6 C11 120.0(2) . . ?
C11 C6 C2 119.6(2) . . ?
C6 C7 H7 120.0 . . ?
C8 C7 C6 120.0(2) . . ?
C8 C7 H7 120.0 . . ?
O8 C8 C7 124.2(2) . . ?
O8 C8 C9 115.3(2) . . ?
C7 C8 C9 120.4(2) . . ?
O9 C9 C8 119.9(2) . . ?
O9 C9 C10 120.6(2) . . ?
C10 C9 C8 119.5(2) . . ?
O10 C10 C9 115.1(2) . . ?
O10 C10 C11 124.4(2) . . ?
C11 C10 C9 120.5(2) . . ?
C6 C11 H11 120.2 . . ?
C10 C11 C6 119.6(2) . . ?
C10 C11 H11 120.2 . . ?
O8 C12 H12A 109.5 . . ?
O8 C12 H12B 109.5 . . ?
O8 C12 H12C 109.5 . . ?
H12A C12 H12B 109.5 . . ?
H12A C12 H12C 109.5 . . ?
H12B C12 H12C 109.5 . . ?
O9 C13 H13A 109.5 . . ?
O9 C13 H13B 109.5 . . ?
O9 C13 H13C 109.5 . . ?
H13A C13 H13B 109.5 . . ?
H13A C13 H13C 109.5 . . ?
H13B C13 H13C 109.5 . . ?
O10 C14 H14A 109.5 . . ?
O10 C14 H14B 109.5 . . ?
O10 C14 H14C 109.5 . . ?
H14A C14 H14B 109.5 . . ?
H14A C14 H14C 109.5 . . ?
H14B C14 H14C 109.5 . . ?
O15 C15 C3 128.9(2) . . ?
O15 C15 H15 115.5 . . ?
C3 C15 H15 115.5 . . ?
O16 C16 C4 119.3(2) . . ?
O16 C16 C17 120.7(2) . . ?
C4 C16 C17 119.9(2) . . ?
C18 C17 C16 121.3(2) . . ?
C22 C17 C16 118.1(2) . . ?
C22 C17 C18 120.6(2) . . ?
C17 C18 H18 120.4 . . ?
C19 C18 C17 119.2(2) . . ?
C19 C18 H18 120.4 . . ?
O19 C19 C18 124.7(2) . . ?
O19 C19 C20 114.7(2) . . ?
C18 C19 C20 120.6(2) . . ?
O20 C20 C19 119.3(2) . . ?
O20 C20 C21 120.9(2) . . ?
C19 C20 C21 119.5(2) . . ?
O21 C21 C20 115.3(2) . . ?
O21 C21 C22 124.6(2) . . ?
C22 C21 C20 120.1(2) . . ?
C17 C22 H22 120.0 . . ?
C21 C22 C17 120.1(2) . . ?
C21 C22 H22 120.0 . . ?
O19 C23 H23A 109.5 . . ?
O19 C23 H23B 109.5 . . ?
O19 C23 H23C 109.5 . . ?
H23A C23 H23B 109.5 . . ?
H23A C23 H23C 109.5 . . ?
H23B C23 H23C 109.5 . . ?
O20 C24 H24A 109.5 . . ?
O20 C24 H24B 109.5 . . ?
O20 C24 H24C 109.5 . . ?
H24A C24 H24B 109.5 . . ?
H24A C24 H24C 109.5 . . ?
H24B C24 H24C 109.5 . . ?
O21 C25 H25A 109.5 . . ?
O21 C25 H25B 109.5 . . ?
O21 C25 H25C 109.5 . . ?
H25A C25 H25B 109.5 . . ?
H25A C25 H25C 109.5 . . ?
H25B C25 H25C 109.5 . . ?

loop_
_geom_bond_atom_site_label_1
_geom_bond_atom_site_label_2
_geom_bond_distance
_geom_bond_site_symmetry_2
_geom_bond_publ_flag
O1 C2 1.372(3) . ?
O1 C5 1.359(3) . ?
O8 C8 1.366(3) . ?
O8 C12 1.432(3) . ?
O9 C9 1.378(3) . ?
O9 C13 1.421(3) . ?
O10 C10 1.371(3) . ?
O10 C14 1.427(3) . ?
O15 C15 1.203(3) . ?
O16 C16 1.228(3) . ?
O19 C19 1.367(3) . ?
O19 C23 1.424(3) . ?
O20 C20 1.365(3) . ?
O20 C24 1.400(4) . ?
O21 C21 1.367(3) . ?
O21 C25 1.429(3) . ?
C2 C3 1.382(3) . ?
C2 C6 1.456(3) . ?
C3 C4 1.445(3) . ?
C3 C15 1.462(4) . ?
C4 C5 1.349(4) . ?
C4 C16 1.478(3) . ?
C5 H5 0.9500 . ?
C6 C7 1.389(3) . ?
C6 C11 1.404(4) . ?
C7 H7 0.9500 . ?
C7 C8 1.383(3) . ?
C8 C9 1.398(4) . ?
C9 C10 1.390(4) . ?
C10 C11 1.388(4) . ?
C11 H11 0.9500 . ?
C12 H12A 0.9800 . ?
C12 H12B 0.9800 . ?
C12 H12C 0.9800 . ?
C13 H13A 0.9800 . ?
C13 H13B 0.9800 . ?
C13 H13C 0.9800 . ?
C14 H14A 0.9800 . ?
C14 H14B 0.9800 . ?
C14 H14C 0.9800 . ?
C15 H15 0.9500 . ?
C16 C17 1.483(4) . ?
C17 C18 1.397(3) . ?
C17 C22 1.393(3) . ?
C18 H18 0.9500 . ?
C18 C19 1.384(3) . ?
C19 C20 1.397(3) . ?
C20 C21 1.402(4) . ?
C21 C22 1.374(4) . ?
C22 H22 0.9500 . ?
C23 H23A 0.9800 . ?
C23 H23B 0.9800 . ?
C23 H23C 0.9800 . ?
C24 H24A 0.9800 . ?
C24 H24B 0.9800 . ?
C24 H24C 0.9800 . ?
C25 H25A 0.9800 . ?
C25 H25B 0.9800 . ?
C25 H25C 0.9800 . ?

loop_
_geom_torsion_atom_site_label_1
_geom_torsion_atom_site_label_2
_geom_torsion_atom_site_label_3
_geom_torsion_atom_site_label_4
_geom_torsion
_geom_torsion_site_symmetry_1
_geom_torsion_site_symmetry_2
_geom_torsion_site_symmetry_3
_geom_torsion_site_symmetry_4
_geom_torsion_publ_flag
O1 C2 C3 C4 0.9(3) . . . . ?
O1 C2 C3 C15 174.6(3) . . . . ?
O1 C2 C6 C7 -174.9(2) . . . . ?
O1 C2 C6 C11 2.9(3) . . . . ?
O8 C8 C9 O9 1.7(3) . . . . ?
O8 C8 C9 C10 -180.0(2) . . . . ?
O9 C9 C10 O10 -1.3(3) . . . . ?
O9 C9 C10 C11 179.5(2) . . . . ?
O10 C10 C11 C6 179.9(2) . . . . ?
O16 C16 C17 C18 -160.8(2) . . . . ?
O16 C16 C17 C22 17.1(4) . . . . ?
O19 C19 C20 O20 -3.8(3) . . . . ?
O19 C19 C20 C21 -178.1(2) . . . . ?
O20 C20 C21 O21 2.4(3) . . . . ?
O20 C20 C21 C22 -175.2(2) . . . . ?
O21 C21 C22 C17 -176.1(2) . . . . ?
C2 O1 C5 C4 0.7(3) . . . . ?
C2 C3 C4 C5 -0.5(3) . . . . ?
C2 C3 C4 C16 -173.3(2) . . . . ?
C2 C3 C15 O15 12.1(5) . . . . ?
C2 C6 C7 C8 178.4(2) . . . . ?
C2 C6 C11 C10 -177.8(2) . . . . ?
C3 C2 C6 C7 1.4(4) . . . . ?
C3 C2 C6 C11 179.2(3) . . . . ?
C3 C4 C5 O1 -0.1(3) . . . . ?
C3 C4 C16 O16 38.3(4) . . . . ?
C3 C4 C16 C17 -142.2(2) . . . . ?
C4 C3 C15 O15 -175.0(3) . . . . ?
C4 C16 C17 C18 19.7(3) . . . . ?
C4 C16 C17 C22 -162.4(2) . . . . ?
C5 O1 C2 C3 -1.0(3) . . . . ?
C5 O1 C2 C6 176.3(2) . . . . ?
C5 C4 C16 O16 -133.2(3) . . . . ?
C5 C4 C16 C17 46.3(4) . . . . ?
C6 C2 C3 C4 -175.5(3) . . . . ?
C6 C2 C3 C15 -1.8(5) . . . . ?
C6 C7 C8 O8 179.0(2) . . . . ?
C6 C7 C8 C9 -0.3(4) . . . . ?
C7 C6 C11 C10 0.0(4) . . . . ?
C7 C8 C9 O9 -178.8(2) . . . . ?
C7 C8 C9 C10 -0.6(4) . . . . ?
C8 C9 C10 O10 -179.6(2) . . . . ?
C8 C9 C10 C11 1.2(4) . . . . ?
C9 C10 C11 C6 -0.9(4) . . . . ?
C11 C6 C7 C8 0.6(4) . . . . ?
C12 O8 C8 C7 5.2(3) . . . . ?
C12 O8 C8 C9 -175.4(2) . . . . ?
C13 O9 C9 C8 -90.2(3) . . . . ?
C13 O9 C9 C10 91.6(3) . . . . ?
C14 O10 C10 C9 163.7(2) . . . . ?
C14 O10 C10 C11 -17.1(4) . . . . ?
C15 C3 C4 C5 -175.1(2) . . . . ?
C15 C3 C4 C16 12.1(4) . . . . ?
C16 C4 C5 O1 172.7(2) . . . . ?
C16 C17 C18 C19 178.6(2) . . . . ?
C16 C17 C22 C21 -179.2(2) . . . . ?
C17 C18 C19 O19 178.1(2) . . . . ?
C17 C18 C19 C20 -0.2(4) . . . . ?
C18 C17 C22 C21 -1.2(4) . . . . ?
C18 C19 C20 O20 174.7(2) . . . . ?
C18 C19 C20 C21 0.4(4) . . . . ?
C19 C20 C21 O21 176.7(2) . . . . ?
C19 C20 C21 C22 -0.9(4) . . . . ?
C20 C21 C22 C17 1.3(4) . . . . ?
C22 C17 C18 C19 0.6(4) . . . . ?
C23 O19 C19 C18 -5.1(3) . . . . ?
C23 O19 C19 C20 173.3(2) . . . . ?
C24 O20 C20 C19 103.2(3) . . . . ?
C24 O20 C20 C21 -82.6(4) . . . . ?
C25 O21 C21 C20 175.1(2) . . . . ?
C25 O21 C21 C22 -7.4(4) . . . . ?
